data_7161125
loop_
_publ_author_name
'Shivangi, Shivangi'
'Mal, Susital'
'Das, Subrata'

_publ_section_title
;
 Dual Function of Cyanoacetic Acid under Visible Light and Dark
 Conditions: Templating and Catalyzing the Formation of Unexplored
 Pyrimidine Derivatives and Evaluation of their Antibacterial Activity
;
_journal_name_full 'Organic &amp; Biomolecular Chemistry'
_journal_paper_doi 10.1039/D6OB00345A
_journal_year 2025
_chemical_formula_moiety 'C20 H22 Cl N6 O5, 1.5[H2O]'
_chemical_formula_sum 'C20 H25 Cl N6 O6.5'
_chemical_formula_weight 488.91
_space_group_crystal_system monoclinic
_space_group_IT_number 14
_space_group_name_Hall '-P 2yn'
_space_group_name_H-M_alt 'P 1 21/n 1'
_atom_sites_solution_hydrogens mixed
_audit_creation_date 2025-12-29
_audit_creation_method
;
Olex2 1.5
(compiled 2025.07.13 svn.rb7424aed for OlexSys, GUI svn.r7314)
;
_audit_update_record
;
2025-12-30 deposited with the CCDC.	2026-04-24 downloaded from the CCDC.
;
_cell_angle_alpha 90
_cell_angle_beta 102.697(14)
_cell_angle_gamma 90
_cell_formula_units_Z 4
_cell_length_a 8.0227(11)
_cell_length_b 20.042(3)
_cell_length_c 15.413(2)
_cell_measurement_reflns_used 2588
_cell_measurement_temperature 293(2)
_cell_measurement_theta_max 24.3490
_cell_measurement_theta_min 2.4310
_cell_volume 2417.7(6)
_computing_cell_refinement 'CrysAlisPro 1.171.42.49 (Rigaku OD, 2022)'
_computing_data_collection 'CrysAlisPro 1.171.42.49 (Rigaku OD, 2022)'
_computing_data_reduction 'CrysAlisPro 1.171.42.49 (Rigaku OD, 2022)'
_computing_molecular_graphics 'Olex2 1.5 (Dolomanov et al., 2009)'
_computing_publication_material 'Olex2 1.5 (Dolomanov et al., 2009)'
_computing_structure_refinement 'SHELXL 2018/3 (Sheldrick, 2015)'
_computing_structure_solution 'SHELXT 2018/2 (Sheldrick, 2018)'
_diffrn_ambient_temperature 293(2)
_diffrn_detector 'CCD plate'
_diffrn_detector_area_resol_mean 8.0303
_diffrn_detector_type EosS2
_diffrn_measured_fraction_theta_full 0.9953
_diffrn_measured_fraction_theta_max 0.9953
_diffrn_measurement_details
;
List of Runs (angles in degrees, time in seconds):

  # Type    Start    End  Width  t~exp~   \w     \q     \k     \f   Frames
#--------------------------------------------------------------------------
  1  \w    -40.00  10.00   1.00   52.00    --  -16.64 -77.00 -30.00   50
  2  \w    -37.00   0.00   1.00   52.00    --  -16.64 -77.00-120.00   37
  3  \w    -32.00   9.00   1.00   52.00    --  -16.64 -77.00  90.00   41
  4  \w    -24.00  54.00   1.00   52.00    --  -16.64  19.00  90.00   78
  5  \w      6.00  32.00   1.00   52.00    --  -16.64  38.00 120.00   26
;
_diffrn_measurement_device 'four-circle diffractometer'
_diffrn_measurement_device_type 'SuperNova, Single source at offset/far, EosS2'
_diffrn_measurement_method '\w scans'
_diffrn_orient_matrix_type 'CrysAlisPro convention (1999,Acta A55,543-557)'
_diffrn_orient_matrix_UB_11 -0.0132379000
_diffrn_orient_matrix_UB_12 0.0333431000
_diffrn_orient_matrix_UB_13 0.0121875000
_diffrn_orient_matrix_UB_21 0.0794623000
_diffrn_orient_matrix_UB_22 -0.0005629000
_diffrn_orient_matrix_UB_23 0.0312020000
_diffrn_orient_matrix_UB_31 0.0414200000
_diffrn_orient_matrix_UB_32 0.0117816000
_diffrn_orient_matrix_UB_33 -0.0332571000
_diffrn_radiation_monochromator mirror
_diffrn_radiation_probe x-ray
_diffrn_radiation_type 'Mo K\a'
_diffrn_radiation_wavelength 0.71073
_diffrn_reflns_av_R_equivalents 0.0866
_diffrn_reflns_av_unetI/netI 0.1290
_diffrn_reflns_Laue_measured_fraction_full 0.990
_diffrn_reflns_Laue_measured_fraction_max 0.990
_diffrn_reflns_limit_h_max 9
_diffrn_reflns_limit_h_min -9
_diffrn_reflns_limit_k_max 22
_diffrn_reflns_limit_k_min -23
_diffrn_reflns_limit_l_max 13
_diffrn_reflns_limit_l_min -18
_diffrn_reflns_number 9316
_diffrn_reflns_point_group_measured_fraction_full 0.990
_diffrn_reflns_point_group_measured_fraction_max 0.990
_diffrn_reflns_theta_full 24.711
_diffrn_reflns_theta_max 24.711
_diffrn_reflns_theta_min 2.442
_diffrn_source 'micro-focus sealed X-ray tube'
_diffrn_source_type 'SuperNova (Mo) X-ray Source'
_exptl_absorpt_coefficient_mu 0.207
_exptl_absorpt_correction_T_max 1.00000
_exptl_absorpt_correction_T_min 0.53680
_exptl_absorpt_correction_type multi-scan
_exptl_absorpt_process_details
;
CrysAlisPro 1.171.42.49 (Rigaku Oxford Diffraction, 2022)
Empirical absorption correction using spherical harmonics,
implemented in SCALE3 ABSPACK scaling algorithm.
;
_exptl_crystal_colour colourless
_exptl_crystal_colour_primary colourless
_exptl_crystal_density_diffrn 1.343
_exptl_crystal_description prism
_exptl_crystal_F_000 1024
_exptl_crystal_size_max 0.2513
_exptl_crystal_size_mid 0.237
_exptl_crystal_size_min 0.143
_refine_diff_density_max 0.343
_refine_diff_density_min -0.355
_refine_diff_density_rms 0.063
_refine_ls_extinction_method none
_refine_ls_goodness_of_fit_ref 0.996
_refine_ls_hydrogen_treatment mixed
_refine_ls_matrix_type full
_refine_ls_number_parameters 306
_refine_ls_number_reflns 4084
_refine_ls_number_restraints 0
_refine_ls_restrained_S_all 0.996
_refine_ls_R_factor_all 0.1763
_refine_ls_R_factor_gt 0.0957
_refine_ls_shift/su_max 0.000
_refine_ls_shift/su_mean 0.000
_refine_ls_structure_factor_coef Fsqd
_refine_ls_weighting_details 'w=1/[\s^2^(Fo^2^)+(0.1324P)^2^] where P=(Fo^2^+2Fc^2^)/3'
_refine_ls_weighting_scheme calc
_refine_ls_wR_factor_gt 0.2453
_refine_ls_wR_factor_ref 0.2961
_reflns_Friedel_coverage 0.000
_reflns_number_gt 1822
_reflns_number_total 4084
_reflns_threshold_expression 'I > 2\s(I)'
_cod_data_source_file d6ob00345a2.cif
_cod_data_source_block a2n2_a_modch
_cod_original_cell_volume 2417.6(6)
_cod_original_formula_sum 'C20 H25 Cl N6 O6.50'
_cod_database_code 7161125
_shelx_shelxl_version_number 2018/3
_chemical_oxdiff_formula 'C H N O Cl'
_shelx_space_group_comment
;
The symmetry employed for this shelxl refinement is uniquely defined
by the following loop, which should always be used as a source of
symmetry information in preference to the above space-group names.
They are only intended as comments.
;
_shelx_estimated_absorpt_t_max 0.971
_shelx_estimated_absorpt_t_min 0.950
_olex2_refinement_description
;
1. Fixed Uiso
 At 1.2 times of:
  All C(H) groups, All N(H) groups
 At 1.5 times of:
  All C(H,H,H) groups, All O(H) groups
2. Others
 Fixed Sof: Cl1(0.57) Cl1A(0.43)
3.a Ternary CH refined with riding coordinates:
 C1(H1A)
3.b Aromatic/amide H refined with riding coordinates:
 N5(H5), N1(H1), C18(H18), C3(H3B), C7(H7), C4(H4), C6(H6)
3.c Tetrahedral OH refined with riding coordinates:
 O3(H3A)
3.d Idealised Me refined as rotating group:
 C12(H12A,H12B,H12C), C17(H17A,H17B,H17C), C20(H20A,H20B,H20C), C19(H19A,H19B,
 H19C)
;
_smtbx_masks_special_details
;
A solvent mask was calculated and 64 electrons were 
found in a volume of 340\%A^3^ in 1 void per unit cell. 
This is consistent with the presence of 
1.5[H2O] per Formula Unit 
which account for 60 electrons 
per unit cell.
;
_smtbx_masks_void_probe_radius 1.2
_smtbx_masks_void_truncation_radius 1.2
_olex2_submission_special_instructions 'No special instructions were received'
_oxdiff_exptl_absorpt_empirical_details
;
Empirical correction (ABSPACK) includes:
- Absorption correction using spherical harmonics
- Frame scaling
;
_oxdiff_exptl_absorpt_empirical_full_max 1.673
_oxdiff_exptl_absorpt_empirical_full_min 0.560

loop_
_space_group_symop_operation_xyz
'x, y, z'
'-x+1/2, y+1/2, -z+1/2'
'-x, -y, -z'
'x-1/2, -y-1/2, z-1/2'

loop_
_atom_site_label
_atom_site_type_symbol
_atom_site_fract_x
_atom_site_fract_y
_atom_site_fract_z
_atom_site_U_iso_or_equiv
_atom_site_adp_type
_atom_site_occupancy
_atom_site_site_symmetry_order
_atom_site_calc_flag
_atom_site_refinement_flags_posn
_atom_site_refinement_flags_adp
_atom_site_refinement_flags_occupancy
_atom_site_disorder_assembly
_atom_site_disorder_group
Cl1 Cl 0.4101(8) 0.9206(3) 0.2309(4) 0.1013(16) Uani 0.57 1 d . . P . .
O5 O 0.0164(5) 0.5659(2) 0.0783(2) 0.0577(11) Uani 1 1 d . . . . .
O1 O -0.0531(5) 0.5664(2) 0.2812(2) 0.0610(11) Uani 1 1 d . . . . .
N5 N 0.5015(6) 0.6543(2) 0.3990(3) 0.0520(12) Uani 1 1 d . . . . .
H5 H 0.580080 0.635479 0.377579 0.062 Uiso 1 1 calc R U . . .
N1 N 0.2260(5) 0.4947(2) 0.0606(3) 0.0566(13) Uani 1 1 d . . . . .
H1 H 0.152754 0.477138 0.017526 0.068 Uiso 1 1 calc R U . . .
O4 O 0.4215(6) 0.4214(3) 0.0345(4) 0.1000(18) Uani 1 1 d . . . . .
N4 N 0.3458(6) 0.5922(3) 0.4842(3) 0.0608(14) Uani 1 1 d . . . . .
N3 N 0.0803(7) 0.5504(3) 0.4232(3) 0.0666(17) Uani 1 1 d . . . . .
N2 N 0.4986(6) 0.4974(3) 0.1464(3) 0.0650(14) Uani 1 1 d . . . . .
O3 O 0.5791(6) 0.5714(3) 0.2640(3) 0.0918(16) Uani 1 1 d . . . . .
H3A H 0.668810 0.552663 0.261614 0.138 Uiso 1 1 calc R U . . .
C1 C 0.2258(6) 0.6275(3) 0.2328(3) 0.0408(12) Uani 1 1 d . . . . .
H1A H 0.103240 0.629380 0.205972 0.049 Uiso 1 1 calc R U . . .
C11 C 0.1685(7) 0.5472(3) 0.1053(3) 0.0455(13) Uani 1 1 d . . . . .
C16 C 0.0769(7) 0.5738(3) 0.3394(3) 0.0449(13) Uani 1 1 d . . . . .
N6 N 0.6601(7) 0.7490(3) 0.4269(3) 0.0741(16) Uani 1 1 d . . . . .
C13 C 0.2292(6) 0.6065(3) 0.3275(3) 0.0441(13) Uani 1 1 d . . . . .
C8 C 0.2896(6) 0.5744(3) 0.1781(3) 0.0443(13) Uani 1 1 d . . . . .
C14 C 0.3547(7) 0.6187(3) 0.4019(4) 0.0497(14) Uani 1 1 d . . . . .
C9 C 0.4528(7) 0.5500(3) 0.1960(4) 0.0504(14) Uani 1 1 d . . . . .
C2 C 0.2841(7) 0.7008(3) 0.2249(4) 0.0539(15) Uani 1 1 d . . . . .
C18 C 0.5233(8) 0.7141(3) 0.4273(4) 0.0578(16) Uani 1 1 d . . . . .
H18 H 0.436621 0.734018 0.449532 0.069 Uiso 1 1 calc R U . . .
O2 O 0.2090(7) 0.5271(4) 0.5663(3) 0.129(3) Uani 1 1 d . . . . .
C10 C 0.3825(8) 0.4690(4) 0.0776(4) 0.0654(17) Uani 1 1 d . . . . .
C15 C 0.2116(8) 0.5538(4) 0.4948(4) 0.080(2) Uani 1 1 d . . . . .
C3 C 0.4015(10) 0.7193(4) 0.1813(5) 0.083(2) Uani 1 1 d . . . . .
H3B H 0.458236 0.687949 0.153900 0.100 Uiso 1 1 calc R U . . .
C7 C 0.1997(10) 0.7494(4) 0.2632(5) 0.082(2) Uani 1 1 d . . . . .
H7 H 0.112978 0.736312 0.290817 0.098 Uiso 1 1 calc R U . . .
C5 C 0.3546(13) 0.8352(4) 0.2220(6) 0.091(3) Uani 1 1 d . . . . .
C4 C 0.4404(11) 0.7925(5) 0.1773(5) 0.098(3) Uani 1 1 d . . . . .
H4 H 0.519031 0.808201 0.145891 0.117 Uiso 1 1 calc R U . . .
C6 C 0.2399(13) 0.8164(4) 0.2616(6) 0.103(3) Uani 1 1 d . . . . .
H6 H 0.183209 0.847503 0.289473 0.124 Uiso 1 1 calc R U . . .
C12 C 0.6741(8) 0.4708(5) 0.1671(6) 0.113(3) Uani 1 1 d . . . . .
H12A H 0.753127 0.506209 0.163779 0.169 Uiso 1 1 calc R U . . .
H12B H 0.684631 0.436680 0.124933 0.169 Uiso 1 1 calc R U . . .
H12C H 0.698781 0.452337 0.225947 0.169 Uiso 1 1 calc R U . . .
C17 C 0.4913(9) 0.5970(5) 0.5617(4) 0.101(3) Uani 1 1 d . . . . .
H17A H 0.596166 0.598935 0.541445 0.152 Uiso 1 1 calc R U . . .
H17B H 0.492467 0.558608 0.599028 0.152 Uiso 1 1 calc R U . . .
H17C H 0.479872 0.636646 0.594876 0.152 Uiso 1 1 calc R U . . .
C20 C 0.6638(14) 0.8216(4) 0.4476(6) 0.130(4) Uani 1 1 d . . . . .
H20A H 0.651170 0.846747 0.393491 0.195 Uiso 1 1 calc R U . . .
H20B H 0.770800 0.832683 0.486681 0.195 Uiso 1 1 calc R U . . .
H20C H 0.571896 0.832257 0.475910 0.195 Uiso 1 1 calc R U . . .
C19 C 0.8040(11) 0.7195(5) 0.3949(7) 0.122(4) Uani 1 1 d . . . . .
H19A H 0.843414 0.680272 0.428896 0.184 Uiso 1 1 calc R U . . .
H19B H 0.895338 0.751365 0.401606 0.184 Uiso 1 1 calc R U . . .
H19C H 0.766833 0.707812 0.333239 0.184 Uiso 1 1 calc R U . . .
Cl1A Cl 0.452(2) 0.9098(6) 0.1791(9) 0.271(10) Uani 0.43 1 d . . P . .
H3 H 0.001(7) 0.537(3) 0.427(4) 0.048(19) Uiso 1 1 d . . . . .

loop_
_atom_site_aniso_label
_atom_site_aniso_U_11
_atom_site_aniso_U_22
_atom_site_aniso_U_33
_atom_site_aniso_U_23
_atom_site_aniso_U_13
_atom_site_aniso_U_12
Cl1 0.120(3) 0.038(2) 0.122(4) 0.011(2) -0.024(3) -0.016(2)
O5 0.040(2) 0.072(3) 0.053(2) -0.0173(19) -0.0087(17) 0.002(2)
O1 0.039(2) 0.077(3) 0.061(2) 0.007(2) -0.0032(18) -0.009(2)
N5 0.040(3) 0.062(4) 0.053(3) -0.013(2) 0.008(2) -0.014(2)
N1 0.039(3) 0.065(3) 0.058(3) -0.028(2) -0.006(2) -0.002(2)
O4 0.064(3) 0.106(4) 0.114(4) -0.066(3) -0.012(3) 0.012(3)
N4 0.050(3) 0.079(4) 0.046(3) 0.006(3) -0.007(2) -0.026(3)
N3 0.054(4) 0.090(5) 0.053(3) 0.004(3) 0.006(3) -0.035(3)
N2 0.044(3) 0.065(4) 0.077(3) -0.033(3) -0.004(2) 0.007(3)
O3 0.055(3) 0.116(5) 0.093(3) -0.024(3) -0.009(2) -0.008(3)
C1 0.036(3) 0.037(3) 0.045(3) 0.000(2) 0.000(2) -0.008(2)
C11 0.049(3) 0.046(3) 0.040(3) -0.007(3) 0.007(2) -0.007(3)
C16 0.040(3) 0.046(3) 0.044(3) -0.003(3) -0.001(2) -0.001(3)
N6 0.072(4) 0.074(4) 0.073(4) -0.006(3) 0.006(3) -0.029(3)
C13 0.044(3) 0.041(3) 0.046(3) -0.004(3) 0.007(2) -0.005(2)
C8 0.036(3) 0.047(3) 0.047(3) -0.003(3) 0.004(2) -0.007(2)
C14 0.050(3) 0.045(4) 0.053(3) -0.006(3) 0.009(3) -0.007(3)
C9 0.044(3) 0.051(4) 0.052(3) -0.014(3) -0.001(2) -0.003(3)
C2 0.046(3) 0.055(4) 0.052(3) 0.007(3) -0.010(3) -0.014(3)
C18 0.057(4) 0.061(4) 0.053(3) -0.010(3) 0.005(3) -0.023(3)
O2 0.095(4) 0.213(7) 0.067(3) 0.046(4) -0.012(3) -0.091(4)
C10 0.046(4) 0.072(5) 0.072(4) -0.037(4) 0.001(3) -0.011(3)
C15 0.056(4) 0.134(7) 0.046(4) 0.019(4) 0.000(3) -0.041(4)
C3 0.080(5) 0.078(5) 0.081(5) 0.023(4) -0.008(4) -0.022(4)
C7 0.091(5) 0.063(5) 0.085(5) -0.004(4) 0.008(4) 0.003(4)
C5 0.096(7) 0.055(5) 0.100(6) 0.026(5) -0.023(5) -0.011(5)
C4 0.079(5) 0.110(7) 0.093(6) 0.035(5) -0.006(4) -0.038(5)
C6 0.123(8) 0.050(5) 0.112(7) -0.006(5) -0.027(6) -0.003(5)
C12 0.053(4) 0.136(8) 0.131(6) -0.086(6) -0.021(4) 0.028(5)
C17 0.067(4) 0.162(8) 0.059(4) 0.017(5) -0.018(3) -0.051(5)
C20 0.173(10) 0.068(6) 0.136(8) -0.030(5) 0.005(7) -0.065(6)
C19 0.090(6) 0.124(8) 0.163(8) -0.049(7) 0.047(6) -0.064(6)
Cl1A 0.306(17) 0.121(9) 0.277(15) 0.109(10) -0.173(13) -0.148(10)

loop_
_atom_type_symbol
_atom_type_description
_atom_type_scat_dispersion_real
_atom_type_scat_dispersion_imag
_atom_type_scat_source
C C 0.0033 0.0016 'International Tables Vol C Tables 4.2.6.8 and 6.1.1.4'
H H 0.0000 0.0000 'International Tables Vol C Tables 4.2.6.8 and 6.1.1.4'
Cl Cl 0.1484 0.1585 'International Tables Vol C Tables 4.2.6.8 and 6.1.1.4'
N N 0.0061 0.0033 'International Tables Vol C Tables 4.2.6.8 and 6.1.1.4'
O O 0.0106 0.0060 'International Tables Vol C Tables 4.2.6.8 and 6.1.1.4'

loop_
_geom_angle_atom_site_label_1
_geom_angle_atom_site_label_2
_geom_angle_atom_site_label_3
_geom_angle
_geom_angle_site_symmetry_1
_geom_angle_site_symmetry_3
_geom_angle_publ_flag
Cl1A Cl1 C5 81.0(9) . . ?
C14 N5 H5 119.1 . . ?
C18 N5 H5 119.1 . . ?
C18 N5 C14 121.8(5) . . ?
C11 N1 H1 116.6 . . ?
C10 N1 H1 116.6 . . ?
C10 N1 C11 126.8(5) . . ?
C14 N4 C17 121.4(5) . . ?
C15 N4 C14 121.7(5) . . ?
C15 N4 C17 116.5(5) . . ?
C16 N3 H3 112(5) . . ?
C15 N3 C16 127.2(5) . . ?
C15 N3 H3 120(5) . . ?
C9 N2 C12 120.5(5) . . ?
C10 N2 C9 121.3(5) . . ?
C10 N2 C12 118.2(5) . . ?
C9 O3 H3A 109.5 . . ?
C13 C1 H1A 102.8 . . ?
C13 C1 C8 113.9(4) . . ?
C13 C1 C2 113.3(4) . . ?
C8 C1 H1A 102.8 . . ?
C8 C1 C2 118.4(4) . . ?
C2 C1 H1A 102.8 . . ?
O5 C11 N1 117.7(5) . . ?
O5 C11 C8 126.4(5) . . ?
N1 C11 C8 115.9(5) . . ?
O1 C16 N3 119.1(5) . . ?
O1 C16 C13 125.0(5) . . ?
N3 C16 C13 115.9(5) . . ?
C18 N6 C20 120.0(7) . . ?
C18 N6 C19 120.7(6) . . ?
C19 N6 C20 118.8(6) . . ?
C16 C13 C1 114.6(4) . . ?
C14 C13 C1 127.7(5) . . ?
C14 C13 C16 117.6(5) . . ?
C11 C8 C1 116.9(5) . . ?
C9 C8 C1 124.4(5) . . ?
C9 C8 C11 118.7(5) . . ?
N5 C14 N4 116.1(5) . . ?
C13 C14 N5 122.5(5) . . ?
C13 C14 N4 121.3(5) . . ?
O3 C9 N2 114.8(5) . . ?
O3 C9 C8 124.1(5) . . ?
C8 C9 N2 121.0(5) . . ?
C3 C2 C1 124.3(6) . . ?
C3 C2 C7 119.1(7) . . ?
C7 C2 C1 116.5(5) . . ?
N5 C18 N6 123.7(6) . . ?
N5 C18 H18 118.1 . . ?
N6 C18 H18 118.1 . . ?
N1 C10 N2 116.3(5) . . ?
O4 C10 N1 122.1(5) . . ?
O4 C10 N2 121.6(6) . . ?
N3 C15 N4 115.2(6) . . ?
O2 C15 N4 121.5(6) . . ?
O2 C15 N3 123.1(6) . . ?
C2 C3 H3B 120.9 . . ?
C2 C3 C4 118.1(8) . . ?
C4 C3 H3B 120.9 . . ?
C2 C7 H7 118.8 . . ?
C6 C7 C2 122.5(8) . . ?
C6 C7 H7 118.8 . . ?
Cl1 C5 Cl1A 30.2(6) . . ?
C4 C5 Cl1 119.8(8) . . ?
C4 C5 Cl1A 91.6(10) . . ?
C6 C5 Cl1 116.5(9) . . ?
C6 C5 C4 123.6(8) . . ?
C6 C5 Cl1A 143.9(11) . . ?
C3 C4 H4 121.5 . . ?
C5 C4 C3 117.1(7) . . ?
C5 C4 H4 121.5 . . ?
C7 C6 H6 120.3 . . ?
C5 C6 C7 119.5(9) . . ?
C5 C6 H6 120.3 . . ?
N2 C12 H12A 109.5 . . ?
N2 C12 H12B 109.5 . . ?
N2 C12 H12C 109.5 . . ?
H12A C12 H12B 109.5 . . ?
H12A C12 H12C 109.5 . . ?
H12B C12 H12C 109.5 . . ?
N4 C17 H17A 109.5 . . ?
N4 C17 H17B 109.5 . . ?
N4 C17 H17C 109.5 . . ?
H17A C17 H17B 109.5 . . ?
H17A C17 H17C 109.5 . . ?
H17B C17 H17C 109.5 . . ?
N6 C20 H20A 109.5 . . ?
N6 C20 H20B 109.5 . . ?
N6 C20 H20C 109.5 . . ?
H20A C20 H20B 109.5 . . ?
H20A C20 H20C 109.5 . . ?
H20B C20 H20C 109.5 . . ?
N6 C19 H19A 109.5 . . ?
N6 C19 H19B 109.5 . . ?
N6 C19 H19C 109.5 . . ?
H19A C19 H19B 109.5 . . ?
H19A C19 H19C 109.5 . . ?
H19B C19 H19C 109.5 . . ?
Cl1 Cl1A C5 68.7(10) . . ?

loop_
_geom_bond_atom_site_label_1
_geom_bond_atom_site_label_2
_geom_bond_distance
_geom_bond_site_symmetry_2
_geom_bond_publ_flag
Cl1 C5 1.767(10) . ?
Cl1 Cl1A 0.955(19) . ?
O5 C11 1.256(6) . ?
O1 C16 1.226(6) . ?
N5 H5 0.8600 . ?
N5 C14 1.386(7) . ?
N5 C18 1.275(7) . ?
N1 H1 0.8600 . ?
N1 C11 1.390(7) . ?
N1 C10 1.329(7) . ?
O4 C10 1.240(7) . ?
N4 C14 1.392(7) . ?
N4 C15 1.361(7) . ?
N4 C17 1.478(7) . ?
N3 C16 1.369(7) . ?
N3 C15 1.350(8) . ?
N3 H3 0.71(6) . ?
N2 C9 1.398(7) . ?
N2 C10 1.371(7) . ?
N2 C12 1.472(8) . ?
O3 H3A 0.8200 . ?
O3 C9 1.358(6) . ?
C1 H1A 0.9800 . ?
C1 C13 1.512(7) . ?
C1 C8 1.516(7) . ?
C1 C2 1.554(7) . ?
C11 C8 1.422(7) . ?
C16 C13 1.434(7) . ?
N6 C18 1.302(7) . ?
N6 C20 1.490(9) . ?
N6 C19 1.474(10) . ?
C13 C14 1.371(7) . ?
C8 C9 1.368(7) . ?
C2 C3 1.326(9) . ?
C2 C7 1.388(9) . ?
C18 H18 0.9300 . ?
O2 C15 1.229(7) . ?
C3 H3B 0.9300 . ?
C3 C4 1.503(11) . ?
C7 H7 0.9300 . ?
C7 C6 1.383(10) . ?
C5 C4 1.374(12) . ?
C5 C6 1.269(12) . ?
C5 Cl1A 1.872(14) . ?
C4 H4 0.9300 . ?
C6 H6 0.9300 . ?
C12 H12A 0.9600 . ?
C12 H12B 0.9600 . ?
C12 H12C 0.9600 . ?
C17 H17A 0.9600 . ?
C17 H17B 0.9600 . ?
C17 H17C 0.9600 . ?
C20 H20A 0.9600 . ?
C20 H20B 0.9600 . ?
C20 H20C 0.9600 . ?
C19 H19A 0.9600 . ?
C19 H19B 0.9600 . ?
C19 H19C 0.9600 . ?

loop_
_geom_torsion_atom_site_label_1
_geom_torsion_atom_site_label_2
_geom_torsion_atom_site_label_3
_geom_torsion_atom_site_label_4
_geom_torsion
_geom_torsion_site_symmetry_1
_geom_torsion_site_symmetry_2
_geom_torsion_site_symmetry_3
_geom_torsion_site_symmetry_4
_geom_torsion_publ_flag
Cl1 C5 C4 C3 172.9(5) . . . . ?
Cl1 C5 C6 C7 -175.0(6) . . . . ?
O5 C11 C8 C1 5.0(8) . . . . ?
O5 C11 C8 C9 -177.0(5) . . . . ?
O1 C16 C13 C1 -5.0(8) . . . . ?
O1 C16 C13 C14 171.4(5) . . . . ?
N1 C11 C8 C1 -174.8(4) . . . . ?
N1 C11 C8 C9 3.2(8) . . . . ?
N3 C16 C13 C1 176.0(5) . . . . ?
N3 C16 C13 C14 -7.7(8) . . . . ?
C1 C13 C14 N5 0.6(9) . . . . ?
C1 C13 C14 N4 -175.5(5) . . . . ?
C1 C8 C9 N2 175.1(5) . . . . ?
C1 C8 C9 O3 -1.5(9) . . . . ?
C1 C2 C3 C4 178.2(5) . . . . ?
C1 C2 C7 C6 179.4(6) . . . . ?
C11 N1 C10 O4 179.2(6) . . . . ?
C11 N1 C10 N2 -0.1(10) . . . . ?
C11 C8 C9 N2 -2.8(8) . . . . ?
C11 C8 C9 O3 -179.4(5) . . . . ?
C16 N3 C15 N4 9.0(12) . . . . ?
C16 N3 C15 O2 -174.3(7) . . . . ?
C16 C13 C14 N5 -175.1(5) . . . . ?
C16 C13 C14 N4 8.7(8) . . . . ?
C13 C1 C8 C11 114.3(5) . . . . ?
C13 C1 C8 C9 -63.6(7) . . . . ?
C13 C1 C2 C3 129.3(6) . . . . ?
C13 C1 C2 C7 -53.9(7) . . . . ?
C8 C1 C13 C16 -88.8(6) . . . . ?
C8 C1 C13 C14 95.3(6) . . . . ?
C8 C1 C2 C3 -8.0(8) . . . . ?
C8 C1 C2 C7 168.8(5) . . . . ?
C14 N5 C18 N6 179.1(6) . . . . ?
C14 N4 C15 N3 -7.8(11) . . . . ?
C14 N4 C15 O2 175.4(7) . . . . ?
C9 N2 C10 N1 0.7(10) . . . . ?
C9 N2 C10 O4 -178.6(6) . . . . ?
C2 C1 C13 C16 131.9(5) . . . . ?
C2 C1 C13 C14 -44.0(7) . . . . ?
C2 C1 C8 C11 -108.6(5) . . . . ?
C2 C1 C8 C9 73.5(7) . . . . ?
C2 C3 C4 C5 2.1(10) . . . . ?
C2 C7 C6 C5 2.0(12) . . . . ?
C18 N5 C14 N4 -78.3(7) . . . . ?
C18 N5 C14 C13 105.3(7) . . . . ?
C10 N1 C11 O5 178.3(6) . . . . ?
C10 N1 C11 C8 -1.9(9) . . . . ?
C10 N2 C9 O3 177.6(6) . . . . ?
C10 N2 C9 C8 0.7(9) . . . . ?
C15 N4 C14 N5 -177.1(6) . . . . ?
C15 N4 C14 C13 -0.7(10) . . . . ?
C15 N3 C16 O1 179.6(7) . . . . ?
C15 N3 C16 C13 -1.3(10) . . . . ?
C3 C2 C7 C6 -3.6(10) . . . . ?
C7 C2 C3 C4 1.4(9) . . . . ?
C4 C5 C6 C7 1.9(14) . . . . ?
C4 C5 Cl1A Cl1 -159.9(12) . . . . ?
C6 C5 C4 C3 -3.8(13) . . . . ?
C6 C5 Cl1A Cl1 31.8(18) . . . . ?
C12 N2 C9 O3 -2.2(9) . . . . ?
C12 N2 C9 C8 -179.1(7) . . . . ?
C12 N2 C10 N1 -179.4(7) . . . . ?
C12 N2 C10 O4 1.3(11) . . . . ?
C17 N4 C14 N5 -5.2(9) . . . . ?
C17 N4 C14 C13 171.2(6) . . . . ?
C17 N4 C15 N3 179.8(7) . . . . ?
C17 N4 C15 O2 3.1(12) . . . . ?
C20 N6 C18 N5 170.3(7) . . . . ?
C19 N6 C18 N5 -1.8(10) . . . . ?
Cl1A Cl1 C5 C4 23.3(13) . . . . ?
Cl1A Cl1 C5 C6 -159.7(13) . . . . ?
Cl1A C5 C4 C3 -175.6(6) . . . . ?
Cl1A C5 C6 C7 167.8(10) . . . . ?

loop_
_smtbx_masks_void_nr
_smtbx_masks_void_average_x
_smtbx_masks_void_average_y
_smtbx_masks_void_average_z
_smtbx_masks_void_volume
_smtbx_masks_void_count_electrons
_smtbx_masks_void_content
1 0.219 0.261 0.882 84.6 15.5 '1.5 H2O'
2 -0.281 0.239 0.382 84.6 15.5 '1.5 H2O'
3 -0.219 0.739 0.118 84.6 15.5 '1.5 H2O'
4 0.281 0.761 0.618 84.6 15.5 '1.5 H2O'
